data_2210296
loop_
_publ_author_name
'Ustaba\,s, Re\,sat'
'Salamci, Emine '
'\,Coruh, Ufuk'
'V\'azquez-L\'opez, Ezequiel M.'
'Yavuz, Metin'

_publ_section_title (1<i>RS</i>,2<i>SR</i>,6<i>SR</i>,7<i>SR</i>)-4,10-Dioxatricyclo[5.2.1.0^2,6^]dec-8-en-3-one
_journal_coeditor_code HK2113
_journal_issue 9
_journal_name_full 'Acta Crystallographica Section E'
_journal_page_first o4209
_journal_page_last o4210
_journal_paper_doi 10.1107/S160053680603426X
_journal_volume 62
_journal_year 2006
_chemical_formula_iupac 'C8 H8 O3'
_chemical_formula_moiety 'C8 H8 O3'
_chemical_formula_sum 'C8 H8 O3'
_chemical_formula_weight 152.14
_chemical_name_systematic
;
(1RS,2SR,6SR,7SR)-4,10-Dioxatricyclo[5.2.1.0^2,6^]dec-8-en-3-one
;
_space_group_IT_number 14
_symmetry_cell_setting monoclinic
_symmetry_space_group_name_Hall '-P 2ybc'
_symmetry_space_group_name_H-M 'P 1 21/c 1'
_atom_sites_solution_hydrogens geom
_atom_sites_solution_primary direct
_atom_sites_solution_secondary difmap
_cell_angle_alpha 90.00
_cell_angle_beta 119.711(4)
_cell_angle_gamma 90.00
_cell_formula_units_Z 8
_cell_length_a 17.110(4)
_cell_length_b 5.4621(12)
_cell_length_c 17.129(4)
_cell_measurement_reflns_used 2039
_cell_measurement_temperature 294(2)
_cell_measurement_theta_max 26.99
_cell_measurement_theta_min 1.37
_cell_volume 1390.4(6)
_computing_cell_refinement 'SAINT (Bruker, 1997)'
_computing_data_collection 'SMART (Bruker, 1997)'
_computing_data_reduction SAINT
_computing_molecular_graphics 'ORTEP-3 for Windows (Farrugia,1997)'
_computing_publication_material 'WinGX (Farrugia, 1999)'
_computing_structure_refinement 'SHELXL97 (Sheldrick, 1997)'
_computing_structure_solution 'SHELXS97 (Sheldrick, 1997)'
_diffrn_ambient_temperature 294(2)
_diffrn_measured_fraction_theta_full 1.901
_diffrn_measured_fraction_theta_max 0.901
_diffrn_measurement_device_type 'Bruker CCD area-detector'
_diffrn_measurement_method '\f and \w'
_diffrn_radiation_monochromator graphite
_diffrn_radiation_source 'fine-focus sealed tube'
_diffrn_radiation_type MoK\a
_diffrn_radiation_wavelength 0.71073
_diffrn_reflns_av_R_equivalents 0.0521
_diffrn_reflns_av_sigmaI/netI 0.0436
_diffrn_reflns_limit_h_max 13
_diffrn_reflns_limit_h_min -21
_diffrn_reflns_limit_k_max 6
_diffrn_reflns_limit_k_min -6
_diffrn_reflns_limit_l_max 21
_diffrn_reflns_limit_l_min -19
_diffrn_reflns_number 6961
_diffrn_reflns_theta_full 26.99
_diffrn_reflns_theta_max 26.99
_diffrn_reflns_theta_min 1.37
_diffrn_standards_number 0
_exptl_absorpt_coefficient_mu 0.112
_exptl_absorpt_correction_type none
_exptl_crystal_colour colorless
_exptl_crystal_density_diffrn 1.454
_exptl_crystal_density_method 'not measured'
_exptl_crystal_description irregular
_exptl_crystal_F_000 640
_exptl_crystal_size_max 0.45
_exptl_crystal_size_mid 0.30
_exptl_crystal_size_min 0.24
_refine_diff_density_max 0.406
_refine_diff_density_min -0.283
_refine_ls_extinction_method none
_refine_ls_goodness_of_fit_ref 0.965
_refine_ls_hydrogen_treatment constr
_refine_ls_matrix_type full
_refine_ls_number_parameters 200
_refine_ls_number_reflns 2720
_refine_ls_number_restraints 0
_refine_ls_restrained_S_all 0.965
_refine_ls_R_factor_all 0.1061
_refine_ls_R_factor_gt 0.0854
_refine_ls_shift/su_max 0.000
_refine_ls_shift/su_mean 0.000
_refine_ls_structure_factor_coef Fsqd
_refine_ls_weighting_details 'calc w=1/[\s^2^(Fo^2^)+(0.1175P)^2^+2.0024P] where P=(Fo^2^+2Fc^2^)/3'
_refine_ls_weighting_scheme calc
_refine_ls_wR_factor_gt 0.2193
_refine_ls_wR_factor_ref 0.2323
_reflns_number_gt 2039
_reflns_number_total 2720
_reflns_threshold_expression I>2\s(I)
_cod_data_source_file hk2113.cif
_cod_data_source_block 2
_cod_original_sg_symbol_H-M 'P 21/c'
_cod_database_code 2210296
_cod_database_fobs_code 2210296

loop_
_symmetry_equiv_pos_as_xyz
'x, y, z'
'-x, y+1/2, -z+1/2'
'-x, -y, -z'
'x, -y-1/2, z-1/2'

loop_
_atom_site_type_symbol
_atom_site_label
_atom_site_fract_x
_atom_site_fract_y
_atom_site_fract_z
_atom_site_U_iso_or_equiv
_atom_site_adp_type
_atom_site_calc_flag
_atom_site_refinement_flags
_atom_site_occupancy
O O1A 0.44744(17) -0.0144(5) 1.17633(18) 0.0487(6) Uani d . 1
O O2A 0.5516(2) 0.0165(7) 1.1359(2) 0.0715(9) Uani d . 1
O O3A 0.31472(15) 0.2160(4) 0.97848(14) 0.0414(6) Uani d . 1
C C1A 0.4881(2) 0.1069(7) 1.1387(2) 0.0472(9) Uani d . 1
C C2A 0.4443(2) 0.3506(7) 1.1024(2) 0.0432(8) Uani d . 1
H H2A 0.4865 0.4874 1.1287 0.052 Uiso calc R 1
C C3A 0.3931(2) 0.3549(7) 0.9970(2) 0.0454(8) Uani d . 1
H H3A 0.4272 0.2942 0.9689 0.054 Uiso calc R 1
C C4A 0.3546(3) 0.6101(7) 0.9695(3) 0.0529(10) Uani d . 1
H H4A 0.3745 0.7329 0.9459 0.063 Uiso calc R 1
C C5A 0.2865(3) 0.6224(7) 0.9861(3) 0.0521(10) Uani d . 1
H H5A 0.2483 0.7545 0.9760 0.063 Uiso calc R 1
C C6A 0.2846(2) 0.3744(7) 1.0252(2) 0.0431(8) Uani d . 1
H H6A 0.2267 0.3297 1.0199 0.052 Uiso calc R 1
C C7A 0.3666(2) 0.3646(7) 1.1226(2) 0.0433(8) Uani d . 1
H H7A 0.3704 0.5093 1.1581 0.052 Uiso calc R 1
C C8A 0.3726(2) 0.1259(8) 1.1713(3) 0.0488(9) Uani d . 1
H H8A1 0.3828 0.1595 1.2312 0.059 Uiso calc R 1
H H8A2 0.3170 0.0343 1.1387 0.059 Uiso calc R 1
O O1B 0.04892(17) 0.0176(5) 0.22651(18) 0.0520(7) Uani d . 1
O O2B -0.0528(2) 0.0472(8) 0.0830(2) 0.0805(11) Uani d . 1
O O3B 0.18725(16) 0.2365(5) 0.16543(17) 0.0481(6) Uani d . 1
C C1B 0.0109(3) 0.1368(8) 0.1487(3) 0.0507(9) Uani d . 1
C C2B 0.0558(2) 0.3786(7) 0.1554(3) 0.0468(9) Uani d . 1
H H2B 0.0140 0.5169 0.1383 0.056 Uiso calc R 1
C C3B 0.1101(3) 0.3765(7) 0.1040(3) 0.0493(9) Uani d . 1
H H3B 0.0776 0.3146 0.0422 0.059 Uiso calc R 1
C C4B 0.1501(3) 0.6291(8) 0.1153(3) 0.0591(11) Uani d . 1
H H4B 0.1326 0.7502 0.0716 0.071 Uiso calc R 1
C C5B 0.2147(3) 0.6426(8) 0.1994(3) 0.0594(11) Uani d . 1
H H5B 0.2521 0.7756 0.2277 0.071 Uiso calc R 1
C C6B 0.2157(2) 0.3962(8) 0.2409(3) 0.0489(9) Uani d . 1
H H6B 0.2728 0.3523 0.2942 0.059 Uiso calc R 1
C C7B 0.1323(2) 0.3930(7) 0.2540(3) 0.0449(8) Uani d . 1
H H7B 0.1283 0.5392 0.2851 0.054 Uiso calc R 1
C C8B 0.1229(2) 0.1553(8) 0.2959(3) 0.0509(9) Uani d . 1
H H8B1 0.1780 0.0609 0.3199 0.061 Uiso calc R 1
H H8B2 0.1112 0.1917 0.3446 0.061 Uiso calc R 1

loop_
_atom_site_aniso_label
_atom_site_aniso_U_11
_atom_site_aniso_U_22
_atom_site_aniso_U_33
_atom_site_aniso_U_12
_atom_site_aniso_U_13
_atom_site_aniso_U_23
O1A 0.0491(14) 0.0407(14) 0.0554(15) 0.0090(11) 0.0254(12) 0.0096(11)
O2A 0.0578(17) 0.089(2) 0.075(2) 0.0283(18) 0.0381(16) 0.0204(18)
O3A 0.0429(12) 0.0319(12) 0.0388(12) -0.0041(10) 0.0124(10) -0.0042(10)
C1A 0.0424(18) 0.051(2) 0.0406(18) 0.0016(16) 0.0148(15) -0.0010(16)
C2A 0.0402(17) 0.0408(19) 0.0393(17) -0.0053(14) 0.0126(14) -0.0034(14)
C3A 0.0480(19) 0.042(2) 0.0439(18) -0.0015(15) 0.0209(15) 0.0034(14)
C4A 0.062(2) 0.0365(19) 0.046(2) -0.0104(17) 0.0161(17) 0.0053(15)
C5A 0.053(2) 0.0357(19) 0.0466(19) 0.0041(16) 0.0085(16) -0.0007(15)
C6A 0.0344(16) 0.0429(19) 0.0423(17) 0.0019(14) 0.0117(14) -0.0001(15)
C7A 0.0439(17) 0.0404(19) 0.0395(17) 0.0039(15) 0.0161(14) -0.0058(14)
C8A 0.0447(18) 0.056(2) 0.048(2) 0.0064(17) 0.0242(16) 0.0069(17)
O1B 0.0492(14) 0.0472(15) 0.0550(15) -0.0068(12) 0.0223(12) 0.0030(12)
O2B 0.0590(18) 0.104(3) 0.0554(18) -0.0306(19) 0.0111(14) -0.0017(18)
O3B 0.0460(13) 0.0416(14) 0.0615(15) 0.0058(11) 0.0302(11) 0.0005(12)
C1B 0.047(2) 0.058(2) 0.046(2) -0.0043(18) 0.0223(17) -0.0003(17)
C2B 0.0415(18) 0.0411(19) 0.058(2) 0.0080(15) 0.0247(16) 0.0105(16)
C3B 0.051(2) 0.049(2) 0.050(2) 0.0047(17) 0.0270(17) 0.0076(17)
C4B 0.066(3) 0.047(2) 0.080(3) 0.0067(19) 0.048(2) 0.016(2)
C5B 0.060(2) 0.045(2) 0.085(3) -0.0101(19) 0.046(2) -0.003(2)
C6B 0.0404(18) 0.051(2) 0.056(2) -0.0001(16) 0.0243(16) 0.0009(17)
C7B 0.0415(17) 0.0417(19) 0.057(2) -0.0010(15) 0.0281(16) -0.0037(16)
C8B 0.0406(18) 0.054(2) 0.052(2) -0.0037(16) 0.0184(16) 0.0050(17)

loop_
_atom_type_symbol
_atom_type_description
_atom_type_scat_dispersion_real
_atom_type_scat_dispersion_imag
_atom_type_scat_source
C C 0.0033 0.0016 'International Tables Vol C Tables 4.2.6.8 and 6.1.1.4'
H H 0.0000 0.0000 'International Tables Vol C Tables 4.2.6.8 and 6.1.1.4'
O O 0.0106 0.0060 'International Tables Vol C Tables 4.2.6.8 and 6.1.1.4'

loop_
_geom_angle_atom_site_label_1
_geom_angle_atom_site_label_2
_geom_angle_atom_site_label_3
_geom_angle
_geom_angle_publ_flag
C3A O3A C6A 96.5(3) y
C1A O1A C8A 111.3(3) y
O3A C6A C5A 101.5(3) ?
O3A C6A C7A 101.2(3) ?
C5A C6A C7A 107.3(3) ?
O3A C6A H6A 115.0 ?
C5A C6A H6A 115.0 ?
C7A C6A H6A 115.0 ?
O1A C8A C7A 107.6(3) ?
O1A C8A H8A1 110.2 ?
C7A C8A H8A1 110.2 ?
O1A C8A H8A2 110.2 ?
C7A C8A H8A2 110.2 ?
H8A1 C8A H8A2 108.5 ?
C8A C7A C2A 104.5(3) ?
C8A C7A C6A 113.3(3) ?
C2A C7A C6A 100.5(3) ?
C8A C7A H7A 112.6 ?
C2A C7A H7A 112.6 ?
C6A C7A H7A 112.6 ?
C1A C2A C7A 105.2(3) ?
C1A C2A C3A 111.7(3) ?
C7A C2A C3A 101.9(3) ?
C1A C2A H2A 112.5 ?
C7A C2A H2A 112.5 ?
C3A C2A H2A 112.5 ?
O2A C1A O1A 120.5(4) ?
O2A C1A C2A 128.0(4) y
O1A C1A C2A 111.5(3) ?
O3A C3A C4A 101.8(3) ?
O3A C3A C2A 100.1(3) ?
C4A C3A C2A 106.3(3) ?
O3A C3A H3A 115.6 ?
C4A C3A H3A 115.6 ?
C2A C3A H3A 115.6 ?
C5A C4A C3A 105.8(3) ?
C5A C4A H4A 127.1 ?
C3A C4A H4A 127.1 ?
C4A C5A C6A 105.2(3) ?
C4A C5A H5A 127.4 ?
C6A C5A H5A 127.4 ?
C3B O3B C6B 96.6(3) y
C1B O1B C8B 111.3(3) y
O3B C6B C5B 101.4(3) ?
O3B C6B C7B 101.5(3) ?
C5B C6B C7B 106.3(3) ?
O3B C6B H6B 115.3 ?
C5B C6B H6B 115.3 ?
C7B C6B H6B 115.3 ?
C8B C7B C2B 103.9(3) ?
C8B C7B C6B 113.3(3) ?
C2B C7B C6B 100.6(3) ?
C8B C7B H7B 112.7 ?
C2B C7B H7B 112.7 ?
C6B C7B H7B 112.7 ?
O1B C8B C7B 108.0(3) ?
O1B C8B H8B1 110.1 ?
C7B C8B H8B1 110.1 ?
O1B C8B H8B2 110.1 ?
C7B C8B H8B2 110.1 ?
H8B1 C8B H8B2 108.4 ?
O3B C3B C4B 101.5(3) ?
O3B C3B C2B 100.3(3) ?
C4B C3B C2B 106.3(3) ?
O3B C3B H3B 115.6 ?
C4B C3B H3B 115.6 ?
C2B C3B H3B 115.6 ?
C1B C2B C7B 104.7(3) ?
C1B C2B C3B 111.9(3) ?
C7B C2B C3B 101.4(3) ?
C1B C2B H2B 112.7 ?
C7B C2B H2B 112.7 ?
C3B C2B H2B 112.7 ?
O2B C1B O1B 120.0(4) ?
O2B C1B C2B 127.9(4) y
O1B C1B C2B 112.1(3) ?
C4B C5B C6B 105.8(4) ?
C4B C5B H5B 127.1 ?
C6B C5B H5B 127.1 ?
C5B C4B C3B 105.8(4) ?
C5B C4B H4B 127.1 ?
C3B C4B H4B 127.1 ?

loop_
_geom_bond_atom_site_label_1
_geom_bond_atom_site_label_2
_geom_bond_distance
_geom_bond_publ_flag
O3A C3A 1.433(4) y
O3A C6A 1.436(4) y
O1A C1A 1.336(5) y
O1A C8A 1.457(4) y
C6A C5A 1.518(5) ?
C6A C7A 1.560(5) ?
C6A H6A 0.9800 ?
C8A C7A 1.524(5) ?
C8A H8A1 0.9700 ?
C8A H8A2 0.9700 ?
O2A C1A 1.215(5) y
C7A C2A 1.532(5) ?
C7A H7A 0.9800 ?
C2A C1A 1.503(5) ?
C2A C3A 1.568(5) ?
C2A H2A 0.9800 ?
C3A C4A 1.513(5) ?
C3A H3A 0.9800 ?
C4A C5A 1.331(6) ?
C4A H4A 0.9300 ?
C5A H5A 0.9300 ?
O3B C3B 1.434(5) y
O3B C6B 1.431(5) y
O1B C1B 1.328(5) y
O1B C8B 1.445(5) y
C6B C5B 1.518(6) ?
C6B C7B 1.551(5) ?
C6B H6B 0.9800 ?
C7B C8B 1.530(5) ?
C7B C2B 1.543(5) ?
C7B H7B 0.9800 ?
C8B H8B1 0.9700 ?
C8B H8B2 0.9700 ?
C3B C4B 1.509(6) ?
C3B C2B 1.565(5) ?
C3B H3B 0.9800 ?
O2B C1B 1.216(5) y
C2B C1B 1.503(6) ?
C2B H2B 0.9800 ?
C5B C4B 1.314(7) ?
C5B H5B 0.9300 ?
C4B H4B 0.9300 ?

loop_
_cod_related_entry_id
_cod_related_entry_database
_cod_related_entry_code
1 ChemSpider 293633
